data_7221275
loop_
_publ_author_name
'Battle, P.D.'
'Coldea, A.I.'
'Jordan, N.A.'
'Singleton, J.'
'Rosseinsky, M.J.'

_publ_section_title
;
 Synthesis, structural chemistry and magnetic properties of La1+x A1-x In
 Mn O6-d: A = Ba, Sr; x = 0, 0.2
;
_journal_name_full 'Journal of Materials Chemistry'
_journal_page_first 1656
_journal_page_last 1661
_journal_volume 11
_journal_year 2001
_chemical_formula_sum 'Ba0.8 In La1.2 Mn O6'
_chemical_name_systematic '(La1.2 Ba0.8) In Mn O6'
_space_group_IT_number 74
_symmetry_space_group_name_Hall '-I 2b 2'
_symmetry_space_group_name_H-M 'I m m a'
_cell_angle_alpha 90
_cell_angle_beta 90
_cell_angle_gamma 90
_cell_formula_units_Z 2
_cell_length_a 5.6686
_cell_length_b 8.0397
_cell_length_c 5.686
_cell_volume 259.133
_citation_journal_id_ASTM JMACEP
_cod_data_source_file Battle_JMACEP_2001_1397.cif
_cod_data_source_block Ba0.8In1La1.2Mn1O6
_cod_original_cell_volume 259.1328
_cod_original_formula_sum 'Ba0.8 In1 La1.2 Mn1 O6'
_cod_database_code 7221275

loop_
_symmetry_equiv_pos_as_xyz
x,y,z
-x,-y+1/2,z
x,-y,-z
-x,y+1/2,-z
-x,-y,-z
x,y-1/2,-z
-x,y,z
x,-y-1/2,z
x+1/2,y+1/2,z+1/2
-x+1/2,-y+1,z+1/2
x+1/2,-y+1/2,-z+1/2
-x+1/2,y+1,-z+1/2
-x+1/2,-y+1/2,-z+1/2
x+1/2,y,-z+1/2
-x+1/2,y+1/2,z+1/2
x+1/2,-y,z+1/2

loop_
_atom_site_label
_atom_site_type_symbol
_atom_site_fract_x
_atom_site_fract_y
_atom_site_fract_z
_atom_site_occupancy
_atom_site_U_iso_or_equiv
La1 La+3 0 0.25 0.001 0.6 0.0
Mn1 Mn+3 0 0 0.5 0.5 0.0
In1 In+3 0 0 0.5 0.5 0.0
O2 O-2 0.25 0.042 0.75 1 0.0
Ba1 Ba+2 0 0.25 0.001 0.4 0.0
O1 O-2 0 0.25 0.56 1 0.0
